data_7710681
loop_
_publ_author_name
'Li, Yahui'
'Su, Linan'
'Yang, Dawei'
'Di, Kai'
'Wang, Baomin'
'Qu, Jingping'

_publ_section_title
;
 A thiolate-bridged ruthenium--molybdenum complex featuring terminal
 nitrido and bridging amido ligands derived from the N--H and N--N bond
 cleavage of hydrazine
;
_journal_name_full 'Dalton Transactions'
_journal_paper_doi 10.1039/D2DT01378A
_journal_year 2022
_chemical_formula_moiety 'C26 H38 Mo N2 Ru S2'
_chemical_formula_sum 'C26 H38 Mo N2 Ru S2'
_chemical_formula_weight 639.71
_space_group_crystal_system orthorhombic
_space_group_IT_number 61
_space_group_name_Hall '-P 2ac 2ab'
_space_group_name_H-M_alt 'P b c a'
_atom_sites_solution_hydrogens geom
_atom_sites_solution_primary iterative
_audit_creation_date 2022-03-28
_audit_creation_method
;
Olex2 1.2
(compiled 2018.05.29 svn.r3508 for OlexSys, GUI svn.r5506)
;
_audit_update_record
;
2022-04-02 deposited with the CCDC.	2022-07-05 downloaded from the CCDC.
;
_cell_angle_alpha 90
_cell_angle_beta 90
_cell_angle_gamma 90
_cell_formula_units_Z 8
_cell_length_a 14.8725(14)
_cell_length_b 16.2572(16)
_cell_length_c 22.557(2)
_cell_measurement_reflns_used 9989
_cell_measurement_temperature 297.0
_cell_measurement_theta_max 29.522
_cell_measurement_theta_min 2.739
_cell_volume 5453.9(9)
_computing_cell_refinement 'SAINT V8.40A (?, 2016)'
_computing_data_reduction 'SAINT V8.40A (?, 2016)'
_computing_molecular_graphics 'Olex2 (Dolomanov et al., 2009)'
_computing_publication_material 'Olex2 (Dolomanov et al., 2009)'
_computing_structure_refinement 'ShelXL (Sheldrick, 2015)'
_computing_structure_solution 'olex2.solve (Bourhis et al., 2015)'
_diffrn_ambient_temperature 297.0
_diffrn_measured_fraction_theta_full 0.998
_diffrn_measured_fraction_theta_max 0.999
_diffrn_measurement_device_type 'CCD area detector'
_diffrn_measurement_method 'phi and omega scans'
_diffrn_radiation_monochromator graphite
_diffrn_radiation_type MoK\a
_diffrn_radiation_wavelength 0.71073
_diffrn_reflns_av_R_equivalents 0.0604
_diffrn_reflns_av_unetI/netI 0.0433
_diffrn_reflns_Laue_measured_fraction_full 0.998
_diffrn_reflns_Laue_measured_fraction_max 0.999
_diffrn_reflns_limit_h_max 18
_diffrn_reflns_limit_h_min -16
_diffrn_reflns_limit_k_max 20
_diffrn_reflns_limit_k_min -19
_diffrn_reflns_limit_l_max 27
_diffrn_reflns_limit_l_min -28
_diffrn_reflns_number 35336
_diffrn_reflns_point_group_measured_fraction_full 0.998
_diffrn_reflns_point_group_measured_fraction_max 0.999
_diffrn_reflns_theta_full 25.242
_diffrn_reflns_theta_max 26.369
_diffrn_reflns_theta_min 2.064
_exptl_absorpt_coefficient_mu 1.183
_exptl_absorpt_correction_T_max 0.7461
_exptl_absorpt_correction_T_min 0.5501
_exptl_absorpt_correction_type empirical
_exptl_absorpt_process_details
;
SADABS-2016/2 (Bruker,2016/2) was used for absorption correction.
wR2(int) was 0.1368 before and 0.0827 after correction.
The Ratio of minimum to maximum transmission is 0.7373.
The \l/2 correction factor is Not present.
;
_exptl_crystal_colour 'metallic dark black'
_exptl_crystal_colour_lustre metallic
_exptl_crystal_colour_modifier dark
_exptl_crystal_colour_primary black
_exptl_crystal_density_diffrn 1.558
_exptl_crystal_description block
_exptl_crystal_F_000 2608
_exptl_crystal_size_max 0.1
_exptl_crystal_size_mid 0.1
_exptl_crystal_size_min 0.1
_refine_diff_density_max 0.555
_refine_diff_density_min -0.411
_refine_diff_density_rms 0.083
_refine_ls_extinction_method none
_refine_ls_goodness_of_fit_ref 1.048
_refine_ls_hydrogen_treatment constr
_refine_ls_matrix_type full
_refine_ls_number_parameters 598
_refine_ls_number_reflns 5575
_refine_ls_number_restraints 1034
_refine_ls_restrained_S_all 1.021
_refine_ls_R_factor_all 0.0670
_refine_ls_R_factor_gt 0.0399
_refine_ls_shift/su_max 0.001
_refine_ls_shift/su_mean 0.000
_refine_ls_structure_factor_coef Fsqd
_refine_ls_weighting_details 'w=1/[\s^2^(Fo^2^)+(0.0208P)^2^+13.3480P] where P=(Fo^2^+2Fc^2^)/3'
_refine_ls_weighting_scheme calc
_refine_ls_wR_factor_gt 0.0797
_refine_ls_wR_factor_ref 0.0927
_reflns_Friedel_coverage 0.000
_reflns_number_gt 4132
_reflns_number_total 5575
_reflns_threshold_expression 'I > 2\s(I)'
_cod_data_source_file d2dt01378a2.cif
_cod_data_source_block 1_CCDC3
_cod_original_cell_volume 5454.0(9)
_cod_database_code 7710681
_shelx_shelxl_version_number 2018/3
_shelx_space_group_comment
;
The symmetry employed for this shelxl refinement is uniquely defined
by the following loop, which should always be used as a source of
symmetry information in preference to the above space-group names.
They are only intended as comments.
;
_shelx_estimated_absorpt_t_max 0.891
_shelx_estimated_absorpt_t_min 0.891
_olex2_refinement_description
;
1. Fixed Uiso
 At 1.2 times of:
  All C(H) groups, All N(H,H) groups
 At 1.5 times of:
  All C(H,H,H) groups
2. Restrained distances
 Mo02-S004 \\sim Mo-S0
 with sigma of 0.02
 S003-C00E \\sim S1-C7AA
 with sigma of 0.02
 S004-C00K \\sim S0-C7BA
 with sigma of 0.02
 C007-C00G \\sim C0-C8AA
 with sigma of 0.02
 C008-C00J \\sim C1-C9AA
 with sigma of 0.02
 C009-C00N \\sim C2-C0BA
 with sigma of 0.02
 C00A-C00L \\sim C0AA-C1BA
 with sigma of 0.02
 C00B-C00O \\sim C1AA-C2BA
 with sigma of 0.02
 C00C-C00R \\sim C2AA-C3BA
 with sigma of 0.02
 C00D-C00W \\sim C3AA-C00X
 with sigma of 0.02
 C00E-C00K \\sim C7AA-C7BA
 with sigma of 0.02
 C00E-C00M \\sim C7AA-C8BA
 with sigma of 0.02
 C00F-C00T \\sim C4AA-C4BA
 with sigma of 0.02
 C00H-C00S \\sim C5AA-C5BA
 with sigma of 0.02
 C00I-C00U \\sim C6AA-C6BA
 with sigma of 0.02
 C00K-C00Q \\sim C7BA-C9BA
 with sigma of 0.02
 C00M-C00V \\sim C8BA-C0CA
 with sigma of 0.02
 C00P-C00Q \\sim C1CA-C9BA
 with sigma of 0.02
 C00P-C00V \\sim C1CA-C0CA
 with sigma of 0.02
 Ru01-Mo02 \\sim Ru-Mo
 with sigma of 0.04
 Ru01-S003 \\sim Ru-S1
 with sigma of 0.04
 Ru01-S004 \\sim Ru-S0
 with sigma of 0.04
 Ru01-N005 \\sim Ru-N0
 with sigma of 0.04
 Ru01-N006 \\sim Ru-N1
 with sigma of 0.04
 Ru01-C007 \\sim Ru-C0
 with sigma of 0.04
 Ru01-C008 \\sim Ru-C1
 with sigma of 0.04
 Ru01-C009 \\sim Ru-C2
 with sigma of 0.04
 Ru01-C00A \\sim Ru-C0AA
 with sigma of 0.04
 Ru01-C00B \\sim Ru-C1AA
 with sigma of 0.04
 Ru01-C00C \\sim Ru-C2AA
 with sigma of 0.04
 Ru01-C00D \\sim Ru-C3AA
 with sigma of 0.04
 Ru01-C00E \\sim Ru-C7AA
 with sigma of 0.04
 Ru01-C00F \\sim Ru-C4AA
 with sigma of 0.04
 Ru01-C00G \\sim Ru-C8AA
 with sigma of 0.04
 Ru01-C00H \\sim Ru-C5AA
 with sigma of 0.04
 Ru01-C00I \\sim Ru-C6AA
 with sigma of 0.04
 Ru01-C00J \\sim Ru-C9AA
 with sigma of 0.04
 Ru01-C00L \\sim Ru-C1BA
 with sigma of 0.04
 Ru01-C00N \\sim Ru-C0BA
 with sigma of 0.04
 Ru01-C00O \\sim Ru-C2BA
 with sigma of 0.04
 Mo02-S003 \\sim Mo-S1
 with sigma of 0.04
 Mo02-N005 \\sim Mo-N0
 with sigma of 0.04
 Mo02-N006 \\sim Mo-N1
 with sigma of 0.04
 Mo02-C007 \\sim Mo-C0
 with sigma of 0.04
 Mo02-C008 \\sim Mo-C1
 with sigma of 0.04
 Mo02-C009 \\sim Mo-C2
 with sigma of 0.04
 Mo02-C00A \\sim Mo-C0AA
 with sigma of 0.04
 Mo02-C00B \\sim Mo-C1AA
 with sigma of 0.04
 Mo02-C00C \\sim Mo-C2AA
 with sigma of 0.04
 Mo02-C00D \\sim Mo-C3AA
 with sigma of 0.04
 Mo02-C00E \\sim Mo-C7AA
 with sigma of 0.04
 Mo02-C00F \\sim Mo-C4AA
 with sigma of 0.04
 Mo02-C00H \\sim Mo-C5AA
 with sigma of 0.04
 Mo02-C00I \\sim Mo-C6AA
 with sigma of 0.04
 Mo02-C00K \\sim Mo-C7BA
 with sigma of 0.04
 Mo02-C00R \\sim Mo-C3BA
 with sigma of 0.04
 Mo02-C00S \\sim Mo-C5BA
 with sigma of 0.04
 Mo02-C00T \\sim Mo-C4BA
 with sigma of 0.04
 Mo02-C00U \\sim Mo-C6BA
 with sigma of 0.04
 Mo02-C00W \\sim Mo-C00X
 with sigma of 0.04
 S003-S004 \\sim S1-S0
 with sigma of 0.04
 S003-N005 \\sim S1-N0
 with sigma of 0.04
 S003-N006 \\sim S1-N1
 with sigma of 0.04
 S003-C007 \\sim S1-C0
 with sigma of 0.04
 S003-C008 \\sim S1-C1
 with sigma of 0.04
 S003-C009 \\sim S1-C2
 with sigma of 0.04
 S003-C00A \\sim S1-C0AA
 with sigma of 0.04
 S003-C00B \\sim S1-C1AA
 with sigma of 0.04
 S003-C00C \\sim S1-C2AA
 with sigma of 0.04
 S003-C00D \\sim S1-C3AA
 with sigma of 0.04
 S003-C00F \\sim S1-C4AA
 with sigma of 0.04
 S003-C00H \\sim S1-C5AA
 with sigma of 0.04
 S003-C00I \\sim S1-C6AA
 with sigma of 0.04
 S003-C00K \\sim S1-C7BA
 with sigma of 0.04
 S003-C00M \\sim S1-C8BA
 with sigma of 0.04
 S004-N005 \\sim S0-N0
 with sigma of 0.04
 S004-N006 \\sim S0-N1
 with sigma of 0.04
 S004-C00C \\sim S0-C2AA
 with sigma of 0.04
 S004-C00D \\sim S0-C3AA
 with sigma of 0.04
 S004-C00E \\sim S0-C7AA
 with sigma of 0.04
 S004-C00F \\sim S0-C4AA
 with sigma of 0.04
 S004-C00H \\sim S0-C5AA
 with sigma of 0.04
 S004-C00I \\sim S0-C6AA
 with sigma of 0.04
 S004-C00Q \\sim S0-C9BA
 with sigma of 0.04
 N005-N006 \\sim N0-N1
 with sigma of 0.04
 N005-C007 \\sim N0-C0
 with sigma of 0.04
 N005-C008 \\sim N0-C1
 with sigma of 0.04
 N005-C009 \\sim N0-C2
 with sigma of 0.04
 N005-C00A \\sim N0-C0AA
 with sigma of 0.04
 N005-C00B \\sim N0-C1AA
 with sigma of 0.04
 N005-C00C \\sim N0-C2AA
 with sigma of 0.04
 N005-C00D \\sim N0-C3AA
 with sigma of 0.04
 N005-C00F \\sim N0-C4AA
 with sigma of 0.04
 N005-C00H \\sim N0-C5AA
 with sigma of 0.04
 N005-C00I \\sim N0-C6AA
 with sigma of 0.04
 N006-C007 \\sim N1-C0
 with sigma of 0.04
 N006-C008 \\sim N1-C1
 with sigma of 0.04
 N006-C009 \\sim N1-C2
 with sigma of 0.04
 N006-C00A \\sim N1-C0AA
 with sigma of 0.04
 N006-C00B \\sim N1-C1AA
 with sigma of 0.04
 N006-C00C \\sim N1-C2AA
 with sigma of 0.04
 N006-C00D \\sim N1-C3AA
 with sigma of 0.04
 N006-C00F \\sim N1-C4AA
 with sigma of 0.04
 N006-C00H \\sim N1-C5AA
 with sigma of 0.04
 N006-C00I \\sim N1-C6AA
 with sigma of 0.04
 C007-C008 \\sim C0-C1
 with sigma of 0.04
 C007-C009 \\sim C0-C2
 with sigma of 0.04
 C007-C00A \\sim C0-C0AA
 with sigma of 0.04
 C007-C00B \\sim C0-C1AA
 with sigma of 0.04
 C007-C00J \\sim C0-C9AA
 with sigma of 0.04
 C007-C00O \\sim C0-C2BA
 with sigma of 0.04
 C008-C009 \\sim C1-C2
 with sigma of 0.04
 C008-C00A \\sim C1-C0AA
 with sigma of 0.04
 C008-C00B \\sim C1-C1AA
 with sigma of 0.04
 C008-C00G \\sim C1-C8AA
 with sigma of 0.04
 C008-C00L \\sim C1-C1BA
 with sigma of 0.04
 C009-C00A \\sim C2-C0AA
 with sigma of 0.04
 C009-C00B \\sim C2-C1AA
 with sigma of 0.04
 C009-C00L \\sim C2-C1BA
 with sigma of 0.04
 C009-C00O \\sim C2-C2BA
 with sigma of 0.04
 C00A-C00B \\sim C0AA-C1AA
 with sigma of 0.04
 C00A-C00J \\sim C0AA-C9AA
 with sigma of 0.04
 C00A-C00N \\sim C0AA-C0BA
 with sigma of 0.04
 C00B-C00G \\sim C1AA-C8AA
 with sigma of 0.04
 C00B-C00N \\sim C1AA-C0BA
 with sigma of 0.04
 C00C-C00D \\sim C2AA-C3AA
 with sigma of 0.04
 C00C-C00F \\sim C2AA-C4AA
 with sigma of 0.04
 C00C-C00H \\sim C2AA-C5AA
 with sigma of 0.04
 C00C-C00I \\sim C2AA-C6AA
 with sigma of 0.04
 C00C-C00T \\sim C2AA-C4BA
 with sigma of 0.04
 C00C-C00W \\sim C2AA-C00X
 with sigma of 0.04
 C00D-C00F \\sim C3AA-C4AA
 with sigma of 0.04
 C00D-C00H \\sim C3AA-C5AA
 with sigma of 0.04
 C00D-C00I \\sim C3AA-C6AA
 with sigma of 0.04
 C00D-C00R \\sim C3AA-C3BA
 with sigma of 0.04
 C00D-C00S \\sim C3AA-C5BA
 with sigma of 0.04
 C00E-C00Q \\sim C7AA-C9BA
 with sigma of 0.04
 C00E-C00V \\sim C7AA-C0CA
 with sigma of 0.04
 C00F-C00H \\sim C4AA-C5AA
 with sigma of 0.04
 C00F-C00I \\sim C4AA-C6AA
 with sigma of 0.04
 C00F-C00R \\sim C4AA-C3BA
 with sigma of 0.04
 C00F-C00U \\sim C4AA-C6BA
 with sigma of 0.04
 C00H-C00I \\sim C5AA-C6AA
 with sigma of 0.04
 C00H-C00U \\sim C5AA-C6BA
 with sigma of 0.04
 C00H-C00W \\sim C5AA-C00X
 with sigma of 0.04
 C00I-C00S \\sim C6AA-C5BA
 with sigma of 0.04
 C00I-C00T \\sim C6AA-C4BA
 with sigma of 0.04
 C00K-C00M \\sim C7BA-C8BA
 with sigma of 0.04
 C00K-C00P \\sim C7BA-C1CA
 with sigma of 0.04
 C00M-C00P \\sim C8BA-C1CA
 with sigma of 0.04
 C00Q-C00V \\sim C9BA-C0CA
 with sigma of 0.04
3. Rigid bond restraints
 Mo02, S003
 with sigma for 1-2 distances of 0.001 and sigma for 1-3 distances of 0.002
4. Uiso/Uaniso restraints and constraints
Mo02 \\sim S003: within 2A with sigma of 0.007 and sigma for terminal atoms of
0.001
S004 \\sim Ru01 \\sim Mo02 \\sim S003 \\sim N005 \\sim N006 \\sim C007 \\sim
C008 \\sim C009 \\sim C00A \\sim C00B \\sim C00C \\sim C00D \\sim C00F \\sim
C00H \\sim C00I \\sim C00E \\sim C00G \\sim C00J \\sim C00N \\sim C00L \\sim
C00O \\sim C00R \\sim C00W \\sim C00T \\sim C00S \\sim C00U \\sim C00K \\sim
C00M \\sim C00Q \\sim C00V \\sim C00P \\sim S1 \\sim S0 \\sim Mo \\sim C7BA
\\sim N0 \\sim N1 \\sim C2AA \\sim C3AA \\sim C5AA \\sim C6AA \\sim C4AA \\sim
Ru \\sim C7AA \\sim C9BA \\sim C3BA \\sim C00X \\sim C5BA \\sim C6BA \\sim C4BA
\\sim C0 \\sim C1 \\sim C2 \\sim C0AA \\sim C1AA \\sim C8BA \\sim C1CA \\sim
C8AA \\sim C9AA \\sim C0BA \\sim C1BA \\sim C2BA \\sim C0CA: within 2A with
sigma of 0.01 and sigma for terminal atoms of 0.02
5. Others
 Sof(S0)=Sof(Ru)=Sof(Mo)=Sof(S1)=Sof(N0)=Sof(H0A)=Sof(H0B)=Sof(N1)=Sof(H1A)=
 Sof(H1B)=Sof(C0)=Sof(C1)=Sof(C2)=Sof(C0AA)=Sof(C1AA)=Sof(C2AA)=Sof(C3AA)=
 Sof(C4AA)=Sof(C5AA)=Sof(C6AA)=Sof(C7AA)=Sof(C8AA)=Sof(H8AA)=Sof(H8AB)=
 Sof(H8AC)=Sof(C9AA)=Sof(H9AA)=Sof(H9AB)=Sof(H9AC)=Sof(C0BA)=Sof(H0BA)=
 Sof(H0BB)=Sof(H0BC)=Sof(C1BA)=Sof(H1BA)=Sof(H1BB)=Sof(H1BC)=Sof(C2BA)=
 Sof(H2BA)=Sof(H2BB)=Sof(H2BC)=Sof(C3BA)=Sof(H3BA)=Sof(H3BB)=Sof(H3BC)=
 Sof(C00X)=Sof(H3AA)=Sof(HH)=Sof(HI)=Sof(C4BA)=Sof(H4BA)=Sof(H4BB)=Sof(H4BC)=
 Sof(C5BA)=Sof(H5BA)=Sof(H5BB)=Sof(H5BC)=Sof(C6BA)=Sof(H6BA)=Sof(H6BB)=
 Sof(H6BC)=Sof(C7BA)=Sof(C8BA)=Sof(H8BA)=Sof(C9BA)=Sof(H9BA)=Sof(C0CA)=
 Sof(H0CA)=Sof(C1CA)=Sof(H1CA)=1-FVAR(1)
 Sof(Ru01)=Sof(Mo02)=Sof(S003)=Sof(S004)=Sof(N005)=Sof(H00A)=Sof(H00B)=
 Sof(N006)=Sof(H00C)=Sof(H00D)=Sof(C007)=Sof(C008)=Sof(C009)=Sof(C00A)=
 Sof(C00B)=Sof(C00C)=Sof(C00D)=Sof(C00E)=Sof(C00F)=Sof(C00G)=Sof(H00E)=
 Sof(H00F)=Sof(H00G)=Sof(C00H)=Sof(C00I)=Sof(C00J)=Sof(H00H)=Sof(H00I)=
 Sof(H00J)=Sof(C00K)=Sof(C00L)=Sof(H00K)=Sof(H00L)=Sof(H00M)=Sof(C00M)=
 Sof(H00N)=Sof(C00N)=Sof(H00O)=Sof(H00P)=Sof(H00Q)=Sof(C00O)=Sof(H00R)=
 Sof(H00S)=Sof(H00T)=Sof(C00P)=Sof(H00U)=Sof(C00Q)=Sof(H00V)=Sof(C00R)=
 Sof(H00W)=Sof(H00X)=Sof(H00Y)=Sof(C00S)=Sof(H00Z)=Sof(H)=Sof(HA)=Sof(C00T)=
 Sof(H00)=Sof(HB)=Sof(HC)=Sof(C00U)=Sof(H0AA)=Sof(HD)=Sof(HE)=Sof(C00V)=
 Sof(H1AA)=Sof(C00W)=Sof(H2AA)=Sof(HF)=Sof(HG)=FVAR(1)
6.a Secondary CH2 refined with riding coordinates:
 N005(H00A,H00B), N006(H00C,H00D), N0(H0A,H0B), N1(H1A,H1B)
6.b Aromatic/amide H refined with riding coordinates:
 C00M(H00N), C00P(H00U), C00Q(H00V), C00V(H1AA), C8BA(H8BA), C9BA(H9BA),
 C0CA(H0CA), C1CA(H1CA)
6.c Idealised Me refined as rotating group:
 C00G(H00E,H00F,H00G), C00J(H00H,H00I,H00J), C00L(H00K,H00L,H00M), C00N(H00O,
 H00P,H00Q), C00O(H00R,H00S,H00T), C00R(H00W,H00X,H00Y), C00S(H00Z,H,HA),
 C00T(H00,HB,HC), C00U(H0AA,HD,HE), C00W(H2AA,HF,HG), C8AA(H8AA,H8AB,H8AC),
 C9AA(H9AA,H9AB,H9AC), C0BA(H0BA,H0BB,H0BC), C1BA(H1BA,H1BB,H1BC), C2BA(H2BA,
 H2BB,H2BC), C3BA(H3BA,H3BB,H3BC), C00X(H3AA,HH,HI), C4BA(H4BA,H4BB,H4BC),
 C5BA(H5BA,H5BB,H5BC), C6BA(H6BA,H6BB,H6BC)
;
_olex2_submission_special_instructions 'No special instructions were received'

loop_
_space_group_symop_operation_xyz
'x, y, z'
'-x+1/2, -y, z+1/2'
'-x, y+1/2, -z+1/2'
'x+1/2, -y+1/2, -z'
'-x, -y, -z'
'x-1/2, y, -z-1/2'
'x, -y-1/2, z-1/2'
'-x-1/2, y-1/2, z'

loop_
_atom_site_label
_atom_site_type_symbol
_atom_site_fract_x
_atom_site_fract_y
_atom_site_fract_z
_atom_site_U_iso_or_equiv
_atom_site_adp_type
_atom_site_occupancy
_atom_site_site_symmetry_order
_atom_site_calc_flag
_atom_site_refinement_flags_posn
_atom_site_refinement_flags_adp
_atom_site_refinement_flags_occupancy
_atom_site_disorder_assembly
_atom_site_disorder_group
Ru01 Ru 0.33706(9) 0.72196(7) 0.54531(6) 0.0382(2) Uani 0.866(2) 1 d D U P A 1
Mo02 Mo 0.4280(2) 0.67481(19) 0.64039(12) 0.0394(4) Uani 0.866(2) 1 d D U P A 1
S003 S 0.45902(9) 0.79761(8) 0.58950(6) 0.0449(4) Uani 0.866(2) 1 d D U P A 1
S004 S 0.32533(10) 0.76333(10) 0.69597(7) 0.0580(4) Uani 0.866(2) 1 d D U P A 1
N005 N 0.4445(3) 0.6356(3) 0.54948(19) 0.0506(11) Uani 0.866(2) 1 d D U P A 1
H00A H 0.495442 0.650901 0.531964 0.061 Uiso 0.866(2) 1 calc R . P A 1
H00B H 0.429900 0.583578 0.541882 0.061 Uiso 0.866(2) 1 calc R . P A 1
N006 N 0.3043(3) 0.6302(3) 0.6102(2) 0.0512(12) Uani 0.866(2) 1 d D U P A 1
H00C H 0.257214 0.641443 0.633154 0.061 Uiso 0.866(2) 1 calc R . P A 1
H00D H 0.304431 0.578506 0.597298 0.061 Uiso 0.866(2) 1 calc R . P A 1
C007 C 0.2458(4) 0.8217(3) 0.5201(3) 0.0425(11) Uani 0.866(2) 1 d D U P A 1
C008 C 0.3132(4) 0.8129(3) 0.4745(3) 0.0416(11) Uani 0.866(2) 1 d D U P A 1
C009 C 0.2344(4) 0.6908(3) 0.4808(2) 0.0420(12) Uani 0.866(2) 1 d D U P A 1
C00A C 0.3056(4) 0.7315(3) 0.4511(2) 0.0418(12) Uani 0.866(2) 1 d D U P A 1
C00B C 0.1969(4) 0.7472(4) 0.5231(3) 0.0458(12) Uani 0.866(2) 1 d D U P A 1
C00C C 0.4517(4) 0.6072(4) 0.7260(3) 0.0500(13) Uani 0.866(2) 1 d D U P A 1
C00D C 0.4850(4) 0.5568(3) 0.6802(3) 0.0519(13) Uani 0.866(2) 1 d D U P A 1
C00E C 0.4186(4) 0.8801(3) 0.6327(3) 0.0530(13) Uani 0.866(2) 1 d D U P A 1
C00F C 0.5082(5) 0.6802(4) 0.7280(3) 0.0537(14) Uani 0.866(2) 1 d D U P A 1
C00G C 0.2245(7) 0.9005(4) 0.5528(3) 0.065(2) Uani 0.866(2) 1 d D U P A 1
H00E H 0.210521 0.888144 0.593397 0.097 Uiso 0.866(2) 1 calc GR . P A 1
H00F H 0.173931 0.926954 0.534528 0.097 Uiso 0.866(2) 1 calc GR . P A 1
H00G H 0.275684 0.936481 0.551320 0.097 Uiso 0.866(2) 1 calc GR . P A 1
C00H C 0.5597(4) 0.5968(4) 0.6544(3) 0.0539(14) Uani 0.866(2) 1 d D U P A 1
C00I C 0.5743(4) 0.6711(4) 0.6825(3) 0.0515(13) Uani 0.866(2) 1 d D U P A 1
C00J C 0.3753(6) 0.8794(4) 0.4525(3) 0.0599(19) Uani 0.866(2) 1 d D U P A 1
H00H H 0.394831 0.912425 0.485338 0.090 Uiso 0.866(2) 1 calc GR . P A 1
H00I H 0.344083 0.913318 0.424429 0.090 Uiso 0.866(2) 1 calc GR . P A 1
H00J H 0.426604 0.854730 0.433743 0.090 Uiso 0.866(2) 1 calc GR . P A 1
C00K C 0.3593(4) 0.8639(4) 0.6793(3) 0.0585(14) Uani 0.866(2) 1 d D U P A 1
C00L C 0.3605(5) 0.6958(4) 0.4008(3) 0.063(2) Uani 0.866(2) 1 d D U P A 1
H00K H 0.416587 0.724784 0.397854 0.095 Uiso 0.866(2) 1 calc GR . P A 1
H00L H 0.327876 0.701414 0.364309 0.095 Uiso 0.866(2) 1 calc GR . P A 1
H00M H 0.371925 0.638665 0.408369 0.095 Uiso 0.866(2) 1 calc GR . P A 1
C00M C 0.4456(5) 0.9600(4) 0.6208(3) 0.0689(15) Uani 0.866(2) 1 d D U P A 1
H00N H 0.485162 0.970715 0.589871 0.083 Uiso 0.866(2) 1 calc R . P A 1
C00N C 0.1984(5) 0.6071(4) 0.4664(3) 0.068(2) Uani 0.866(2) 1 d D U P A 1
H00O H 0.246638 0.572340 0.453311 0.102 Uiso 0.866(2) 1 calc GR . P A 1
H00P H 0.154219 0.611572 0.435493 0.102 Uiso 0.866(2) 1 calc GR . P A 1
H00Q H 0.171124 0.583755 0.501096 0.102 Uiso 0.866(2) 1 calc GR . P A 1
C00O C 0.1178(5) 0.7325(5) 0.5625(4) 0.073(2) Uani 0.866(2) 1 d D U P A 1
H00R H 0.114831 0.675187 0.572581 0.109 Uiso 0.866(2) 1 calc GR . P A 1
H00S H 0.063777 0.748275 0.542214 0.109 Uiso 0.866(2) 1 calc GR . P A 1
H00T H 0.124046 0.764531 0.598013 0.109 Uiso 0.866(2) 1 calc GR . P A 1
C00P C 0.3544(5) 1.0083(5) 0.7009(4) 0.084(2) Uani 0.866(2) 1 d D U P A 1
H00U H 0.332291 1.051599 0.723629 0.101 Uiso 0.866(2) 1 calc R . P A 1
C00Q C 0.3279(5) 0.9304(4) 0.7133(3) 0.0748(16) Uani 0.866(2) 1 d D U P A 1
H00V H 0.288538 0.920868 0.744569 0.090 Uiso 0.866(2) 1 calc R . P A 1
C00R C 0.3802(5) 0.5861(5) 0.7711(3) 0.082(2) Uani 0.866(2) 1 d D U P A 1
H00W H 0.345814 0.634423 0.780251 0.123 Uiso 0.866(2) 1 calc GR . P A 1
H00X H 0.408166 0.565764 0.806544 0.123 Uiso 0.866(2) 1 calc GR . P A 1
H00Y H 0.341069 0.544602 0.755161 0.123 Uiso 0.866(2) 1 calc GR . P A 1
C00S C 0.6185(5) 0.5611(5) 0.6069(3) 0.088(2) Uani 0.866(2) 1 d D U P A 1
H00Z H 0.582937 0.527324 0.581039 0.132 Uiso 0.866(2) 1 calc GR . P A 1
H H 0.664871 0.528341 0.624755 0.132 Uiso 0.866(2) 1 calc GR . P A 1
HA H 0.645436 0.604833 0.584424 0.132 Uiso 0.866(2) 1 calc GR . P A 1
C00T C 0.5079(7) 0.7469(5) 0.7740(3) 0.093(3) Uani 0.866(2) 1 d D U P A 1
H00 H 0.509144 0.799614 0.754850 0.140 Uiso 0.866(2) 1 calc GR . P A 1
HB H 0.559857 0.741256 0.798929 0.140 Uiso 0.866(2) 1 calc GR . P A 1
HC H 0.454475 0.742507 0.797708 0.140 Uiso 0.866(2) 1 calc GR . P A 1
C00U C 0.6477(5) 0.7323(5) 0.6699(4) 0.084(3) Uani 0.866(2) 1 d D U P A 1
H0AA H 0.659546 0.733683 0.628096 0.125 Uiso 0.866(2) 1 calc GR . P A 1
HD H 0.701362 0.716452 0.690670 0.125 Uiso 0.866(2) 1 calc GR . P A 1
HE H 0.629172 0.785902 0.682981 0.125 Uiso 0.866(2) 1 calc GR . P A 1
C00V C 0.4130(5) 1.0246(4) 0.6558(4) 0.0841(19) Uani 0.866(2) 1 d D U P A 1
H1AA H 0.431102 1.078301 0.648266 0.101 Uiso 0.866(2) 1 calc R . P A 1
C00W C 0.4535(6) 0.4707(4) 0.6669(4) 0.090(2) Uani 0.866(2) 1 d D U P A 1
H2AA H 0.389795 0.467090 0.673299 0.135 Uiso 0.866(2) 1 calc GR . P A 1
HF H 0.483831 0.432592 0.692475 0.135 Uiso 0.866(2) 1 calc GR . P A 1
HG H 0.466746 0.457571 0.626302 0.135 Uiso 0.866(2) 1 calc GR . P A 1
S0 S 0.4290(7) 0.8576(6) 0.5775(5) 0.067(2) Uani 0.134(2) 1 d D U P A 2
Ru Ru 0.4325(12) 0.6638(11) 0.6398(6) 0.033(2) Uani 0.134(2) 1 d D U P A 2
Mo Mo 0.3325(7) 0.7334(6) 0.5586(4) 0.059(3) Uani 0.134(2) 1 d D U P A 2
S1 S 0.3005(6) 0.7473(6) 0.6554(4) 0.049(2) Uani 0.134(2) 1 d D U P A 2
N0 N 0.3278(15) 0.6102(11) 0.5856(10) 0.053(4) Uani 0.134(2) 1 d D U P A 2
H0A H 0.345885 0.573401 0.558891 0.064 Uiso 0.134(2) 1 calc R . P A 2
H0B H 0.278214 0.594827 0.604649 0.064 Uiso 0.134(2) 1 calc R . P A 2
N1 N 0.4637(12) 0.6849(14) 0.5490(8) 0.049(4) Uani 0.134(2) 1 d D U P A 2
H1A H 0.506951 0.721465 0.541974 0.059 Uiso 0.134(2) 1 calc R . P A 2
H1B H 0.468406 0.640161 0.526433 0.059 Uiso 0.134(2) 1 calc R . P A 2
C0 C 0.5137(18) 0.6916(18) 0.7174(11) 0.055(3) Uani 0.134(2) 1 d D U P A 2
C1 C 0.451(2) 0.6286(17) 0.7335(9) 0.054(3) Uani 0.134(2) 1 d D U P A 2
C2 C 0.5397(17) 0.5767(16) 0.6593(12) 0.054(3) Uani 0.134(2) 1 d D U P A 2
C0AA C 0.4683(19) 0.5585(14) 0.6975(11) 0.053(3) Uani 0.134(2) 1 d D U P A 2
C1AA C 0.5686(14) 0.6592(19) 0.6710(13) 0.054(3) Uani 0.134(2) 1 d D U P A 2
C2AA C 0.308(2) 0.8001(16) 0.4700(10) 0.043(3) Uani 0.134(2) 1 d D U P A 2
C3AA C 0.2891(19) 0.7159(16) 0.4607(9) 0.043(3) Uani 0.134(2) 1 d D U P A 2
C4AA C 0.2419(18) 0.8314(14) 0.5118(12) 0.044(3) Uani 0.134(2) 1 d D U P A 2
C5AA C 0.2145(15) 0.6946(16) 0.4958(11) 0.045(3) Uani 0.134(2) 1 d D U P A 2
C6AA C 0.1853(14) 0.7639(17) 0.5263(13) 0.046(3) Uani 0.134(2) 1 d D U P A 2
C7AA C 0.332(3) 0.8458(15) 0.6819(14) 0.060(2) Uani 0.134(2) 1 d D U P A 2
C8AA C 0.530(4) 0.768(2) 0.7539(18) 0.073(7) Uani 0.134(2) 1 d D U P A 2
H8AA H 0.560528 0.808588 0.730132 0.109 Uiso 0.134(2) 1 calc GR . P A 2
H8AB H 0.566593 0.754755 0.787653 0.109 Uiso 0.134(2) 1 calc GR . P A 2
H8AC H 0.473620 0.790190 0.767156 0.109 Uiso 0.134(2) 1 calc GR . P A 2
C9AA C 0.392(3) 0.627(3) 0.7876(14) 0.067(6) Uani 0.134(2) 1 d D U P A 2
H9AA H 0.377976 0.682065 0.799484 0.101 Uiso 0.134(2) 1 calc GR . P A 2
H9AB H 0.422623 0.599142 0.819277 0.101 Uiso 0.134(2) 1 calc GR . P A 2
H9AC H 0.337122 0.598009 0.778641 0.101 Uiso 0.134(2) 1 calc GR . P A 2
C0BA C 0.581(3) 0.518(2) 0.6159(18) 0.070(6) Uani 0.134(2) 1 d D U P A 2
H0BA H 0.534585 0.491138 0.593822 0.105 Uiso 0.134(2) 1 calc GR . P A 2
H0BB H 0.616174 0.478085 0.636806 0.105 Uiso 0.134(2) 1 calc GR . P A 2
H0BC H 0.619301 0.548142 0.589095 0.105 Uiso 0.134(2) 1 calc GR . P A 2
C1BA C 0.419(3) 0.4765(17) 0.6992(19) 0.065(6) Uani 0.134(2) 1 d D U P A 2
H1BA H 0.366426 0.481532 0.723874 0.097 Uiso 0.134(2) 1 calc GR . P A 2
H1BB H 0.457777 0.434966 0.715159 0.097 Uiso 0.134(2) 1 calc GR . P A 2
H1BC H 0.400933 0.461420 0.659826 0.097 Uiso 0.134(2) 1 calc GR . P A 2
C2BA C 0.654(2) 0.699(3) 0.652(2) 0.063(7) Uani 0.134(2) 1 d D U P A 2
H2BA H 0.642056 0.734685 0.619072 0.095 Uiso 0.134(2) 1 calc GR . P A 2
H2BB H 0.696615 0.658189 0.641353 0.095 Uiso 0.134(2) 1 calc GR . P A 2
H2BC H 0.676973 0.731498 0.684605 0.095 Uiso 0.134(2) 1 calc GR . P A 2
C3BA C 0.374(3) 0.855(2) 0.4387(18) 0.051(6) Uani 0.134(2) 1 d D U P A 2
H3BA H 0.394392 0.896972 0.465439 0.077 Uiso 0.134(2) 1 calc GR . P A 2
H3BB H 0.345220 0.880238 0.405162 0.077 Uiso 0.134(2) 1 calc GR . P A 2
H3BC H 0.424292 0.823014 0.425437 0.077 Uiso 0.134(2) 1 calc GR . P A 2
C00X C 0.335(3) 0.672(2) 0.4108(15) 0.053(6) Uani 0.134(2) 1 d D U P A 2
H3AA H 0.395564 0.691687 0.406936 0.079 Uiso 0.134(2) 1 calc GR . P A 2
HH H 0.302990 0.681103 0.374589 0.079 Uiso 0.134(2) 1 calc GR . P A 2
HI H 0.336388 0.613709 0.419152 0.079 Uiso 0.134(2) 1 calc GR . P A 2
C4BA C 0.226(4) 0.9161(18) 0.536(2) 0.048(6) Uani 0.134(2) 1 d D U P A 2
H4BA H 0.163407 0.921927 0.546588 0.072 Uiso 0.134(2) 1 calc GR . P A 2
H4BB H 0.241623 0.956471 0.507210 0.072 Uiso 0.134(2) 1 calc GR . P A 2
H4BC H 0.261943 0.923871 0.571228 0.072 Uiso 0.134(2) 1 calc GR . P A 2
C5BA C 0.167(2) 0.6131(19) 0.4883(19) 0.053(6) Uani 0.134(2) 1 d D U P A 2
H5BA H 0.210894 0.570471 0.482540 0.080 Uiso 0.134(2) 1 calc GR . P A 2
H5BB H 0.128047 0.615670 0.454520 0.080 Uiso 0.134(2) 1 calc GR . P A 2
H5BC H 0.132413 0.601473 0.523200 0.080 Uiso 0.134(2) 1 calc GR . P A 2
C6BA C 0.104(2) 0.764(3) 0.566(2) 0.057(6) Uani 0.134(2) 1 d D U P A 2
H6BA H 0.062822 0.721522 0.553226 0.086 Uiso 0.134(2) 1 calc GR . P A 2
H6BB H 0.074144 0.816332 0.563480 0.086 Uiso 0.134(2) 1 calc GR . P A 2
H6BC H 0.121608 0.753687 0.606049 0.086 Uiso 0.134(2) 1 calc GR . P A 2
C7BA C 0.393(3) 0.8900(19) 0.6468(14) 0.065(2) Uani 0.134(2) 1 d D U P A 2
C8BA C 0.297(2) 0.8840(18) 0.7317(13) 0.068(3) Uani 0.134(2) 1 d D U P A 2
H8BA H 0.257581 0.855983 0.756378 0.081 Uiso 0.134(2) 1 calc R . P A 2
C9BA C 0.412(3) 0.9727(17) 0.6591(15) 0.072(2) Uani 0.134(2) 1 d D U P A 2
H9BA H 0.446054 1.003645 0.632596 0.087 Uiso 0.134(2) 1 calc R . P A 2
C0CA C 0.322(3) 0.9661(18) 0.7448(16) 0.076(3) Uani 0.134(2) 1 d D U P A 2
H0CA H 0.298342 0.992105 0.777903 0.091 Uiso 0.134(2) 1 calc R . P A 2
C1CA C 0.381(3) 1.007(2) 0.7095(19) 0.079(3) Uani 0.134(2) 1 d D U P A 2
H1CA H 0.400293 1.059603 0.720205 0.095 Uiso 0.134(2) 1 calc R . P A 2

loop_
_atom_site_aniso_label
_atom_site_aniso_U_11
_atom_site_aniso_U_22
_atom_site_aniso_U_33
_atom_site_aniso_U_23
_atom_site_aniso_U_13
_atom_site_aniso_U_12
Ru01 0.0417(3) 0.0385(3) 0.0345(5) 0.0041(3) -0.0006(3) 0.0008(3)
Mo02 0.0403(6) 0.0371(8) 0.0408(6) 0.0044(4) -0.0017(4) 0.0037(5)
S003 0.0425(7) 0.0396(7) 0.0526(8) 0.0062(6) -0.0007(6) -0.0036(6)
S004 0.0569(9) 0.0656(9) 0.0516(10) 0.0009(7) 0.0108(7) 0.0140(7)
N005 0.056(3) 0.049(3) 0.047(2) 0.000(2) 0.000(2) 0.010(2)
N006 0.053(3) 0.045(3) 0.055(3) 0.010(2) -0.003(2) -0.003(2)
C007 0.049(2) 0.041(2) 0.038(2) 0.002(2) -0.005(2) 0.011(2)
C008 0.046(3) 0.039(2) 0.040(2) 0.005(2) -0.006(2) 0.004(2)
C009 0.040(3) 0.039(2) 0.047(3) 0.002(2) -0.006(2) 0.005(2)
C00A 0.045(3) 0.043(3) 0.037(2) 0.005(2) -0.002(2) 0.011(2)
C00B 0.038(2) 0.052(3) 0.048(3) 0.008(2) -0.001(2) 0.008(2)
C00C 0.050(3) 0.059(3) 0.041(3) 0.014(2) -0.004(2) 0.001(2)
C00D 0.055(3) 0.043(2) 0.057(3) 0.007(2) -0.013(3) 0.010(2)
C00E 0.051(3) 0.043(2) 0.065(3) -0.010(2) -0.017(2) 0.004(2)
C00F 0.060(3) 0.059(3) 0.043(3) 0.004(2) -0.011(2) 0.009(3)
C00G 0.081(5) 0.053(4) 0.060(5) -0.004(3) -0.004(4) 0.025(4)
C00H 0.050(3) 0.060(3) 0.052(3) 0.004(2) -0.002(2) 0.016(3)
C00I 0.047(3) 0.058(3) 0.050(3) 0.012(2) -0.009(2) 0.003(2)
C00J 0.071(4) 0.045(4) 0.064(4) 0.015(3) 0.004(4) -0.004(3)
C00K 0.060(3) 0.053(3) 0.062(3) -0.015(3) -0.015(3) 0.015(2)
C00L 0.071(5) 0.069(5) 0.050(4) -0.004(3) 0.004(3) 0.021(4)
C00M 0.069(3) 0.049(3) 0.089(4) -0.005(3) -0.024(3) -0.004(3)
C00N 0.068(5) 0.053(3) 0.083(5) 0.001(4) -0.020(4) -0.007(3)
C00O 0.044(4) 0.094(6) 0.079(4) 0.024(5) 0.013(3) 0.014(4)
C00P 0.084(4) 0.063(3) 0.105(4) -0.034(3) -0.037(4) 0.021(3)
C00Q 0.078(3) 0.066(3) 0.081(3) -0.024(3) -0.020(3) 0.021(3)
C00R 0.071(4) 0.110(6) 0.066(5) 0.032(4) 0.008(4) -0.007(5)
C00S 0.076(5) 0.113(6) 0.074(5) -0.004(5) 0.010(4) 0.040(4)
C00T 0.110(6) 0.099(6) 0.071(5) -0.033(5) -0.018(5) 0.006(5)
C00U 0.058(4) 0.096(6) 0.096(6) 0.027(5) -0.013(4) -0.017(4)
C00V 0.087(4) 0.045(3) 0.120(5) -0.017(3) -0.041(4) 0.008(3)
C00W 0.109(6) 0.044(3) 0.118(6) 0.007(4) -0.027(5) 0.002(4)
S0 0.061(4) 0.060(4) 0.080(4) 0.004(4) -0.014(4) -0.016(4)
Ru 0.044(4) 0.031(4) 0.025(3) 0.006(2) 0.001(3) 0.000(2)
Mo 0.062(3) 0.072(4) 0.043(4) -0.002(3) -0.015(3) 0.032(3)
S1 0.050(4) 0.068(5) 0.028(4) -0.004(4) -0.004(3) 0.002(4)
N0 0.060(7) 0.046(7) 0.052(8) 0.005(7) -0.002(7) 0.003(7)
N1 0.051(7) 0.053(7) 0.043(7) 0.005(7) 0.001(7) 0.003(7)
C0 0.057(5) 0.060(5) 0.048(5) 0.008(5) -0.008(5) 0.005(5)
C1 0.056(5) 0.058(5) 0.048(5) 0.009(5) -0.006(5) 0.007(5)
C2 0.053(5) 0.057(5) 0.054(5) 0.007(5) -0.006(5) 0.013(5)
C0AA 0.054(5) 0.052(5) 0.054(5) 0.011(5) -0.007(5) 0.008(5)
C1AA 0.051(5) 0.061(5) 0.052(5) 0.011(5) -0.005(5) 0.008(5)
C2AA 0.047(5) 0.043(5) 0.040(5) 0.006(5) -0.003(5) 0.006(5)
C3AA 0.047(5) 0.042(5) 0.041(5) 0.003(5) -0.003(5) 0.009(5)
C4AA 0.047(5) 0.043(5) 0.043(5) 0.006(5) -0.003(5) 0.008(5)
C5AA 0.044(5) 0.044(5) 0.047(5) 0.003(5) -0.004(5) 0.006(5)
C6AA 0.043(5) 0.047(5) 0.047(5) 0.006(5) -0.003(5) 0.010(5)
C7AA 0.061(4) 0.058(4) 0.061(4) -0.013(4) -0.013(4) 0.012(4)
C8AA 0.085(12) 0.081(12) 0.053(12) -0.009(11) -0.005(11) 0.007(11)
C9AA 0.068(11) 0.074(12) 0.059(11) 0.028(11) 0.000(11) -0.003(11)
C0BA 0.064(12) 0.080(12) 0.065(11) 0.001(11) -0.001(11) 0.032(11)
C1BA 0.077(12) 0.041(10) 0.077(12) 0.009(11) -0.008(11) 0.006(11)
C2BA 0.046(11) 0.077(12) 0.067(12) 0.013(11) -0.007(11) -0.003(11)
C3BA 0.058(11) 0.047(12) 0.050(11) 0.002(11) 0.000(11) 0.005(11)
C00X 0.056(12) 0.053(12) 0.049(11) 0.010(11) 0.009(11) 0.013(11)
C4BA 0.063(11) 0.045(11) 0.035(12) 0.000(10) 0.009(11) 0.008(11)
C5BA 0.057(12) 0.043(10) 0.059(12) -0.010(11) -0.008(11) -0.001(11)
C6BA 0.043(11) 0.064(12) 0.065(11) 0.014(12) 0.005(11) 0.005(11)
C7BA 0.065(4) 0.055(4) 0.075(4) -0.012(4) -0.019(4) 0.005(4)
C8BA 0.068(6) 0.061(6) 0.074(6) -0.020(6) -0.021(6) 0.017(6)
C9BA 0.073(4) 0.055(4) 0.088(4) -0.017(4) -0.027(4) 0.011(4)
C0CA 0.077(6) 0.062(6) 0.089(6) -0.028(6) -0.031(6) 0.018(6)
C1CA 0.080(6) 0.060(5) 0.098(5) -0.027(5) -0.034(5) 0.015(5)

loop_
_atom_type_symbol
_atom_type_description
_atom_type_scat_dispersion_real
_atom_type_scat_dispersion_imag
_atom_type_scat_source
C C 0.0033 0.0016 'International Tables Vol C Tables 4.2.6.8 and 6.1.1.4'
H H 0.0000 0.0000 'International Tables Vol C Tables 4.2.6.8 and 6.1.1.4'
Mo Mo -1.6832 0.6857 'International Tables Vol C Tables 4.2.6.8 and 6.1.1.4'
N N 0.0061 0.0033 'International Tables Vol C Tables 4.2.6.8 and 6.1.1.4'
Ru Ru -1.2594 0.8363 'International Tables Vol C Tables 4.2.6.8 and 6.1.1.4'
S S 0.1246 0.1234 'International Tables Vol C Tables 4.2.6.8 and 6.1.1.4'

loop_
_geom_angle_atom_site_label_1
_geom_angle_atom_site_label_2
_geom_angle_atom_site_label_3
_geom_angle
_geom_angle_site_symmetry_1
_geom_angle_site_symmetry_3
_geom_angle_publ_flag
S003 Ru01 Mo02 55.10(8) . . ?
N005 Ru01 Mo02 52.42(13) . . ?
N005 Ru01 S003 75.71(14) . . ?
N005 Ru01 N006 71.45(19) . . ?
N005 Ru01 C007 164.8(2) . . ?
N005 Ru01 C008 126.5(2) . . ?
N005 Ru01 C009 113.81(19) . . ?
N005 Ru01 C00A 104.53(19) . . ?
N005 Ru01 C00B 148.3(2) . . ?
N006 Ru01 Mo02 50.38(14) . . ?
N006 Ru01 S003 104.08(14) . . ?
N006 Ru01 C007 123.5(2) . . ?
N006 Ru01 C008 157.5(2) . . ?
N006 Ru01 C009 97.8(2) . . ?
N006 Ru01 C00A 131.7(2) . . ?
N006 Ru01 C00B 94.1(2) . . ?
C007 Ru01 Mo02 137.82(19) . . ?
C007 Ru01 S003 101.32(18) . . ?
C007 Ru01 C008 38.4(2) . . ?
C008 Ru01 Mo02 149.62(18) . . ?
C008 Ru01 S003 94.53(16) . . ?
C009 Ru01 Mo02 146.63(17) . . ?
C009 Ru01 S003 158.01(16) . . ?
C009 Ru01 C007 64.1(2) . . ?
C009 Ru01 C008 63.7(2) . . ?
C009 Ru01 C00A 38.0(2) . . ?
C009 Ru01 C00B 38.6(2) . . ?
C00A Ru01 Mo02 156.74(17) . . ?
C00A Ru01 S003 121.92(15) . . ?
C00A Ru01 C007 64.0(2) . . ?
C00A Ru01 C008 38.02(19) . . ?
C00B Ru01 Mo02 136.70(18) . . ?
C00B Ru01 S003 135.91(18) . . ?
C00B Ru01 C007 37.7(2) . . ?
C00B Ru01 C008 63.5(2) . . ?
C00B Ru01 C00A 63.8(2) . . ?
S003 Mo02 Ru01 57.22(7) . . ?
S003 Mo02 S004 82.69(11) . . ?
S003 Mo02 C00H 111.1(2) . . ?
S003 Mo02 C00I 92.15(19) . . ?
S004 Mo02 Ru01 85.74(10) . . ?
N005 Mo02 Ru01 51.32(13) . . ?
N005 Mo02 S003 76.39(16) . . ?
N005 Mo02 S004 136.96(16) . . ?
N005 Mo02 C00C 130.7(2) . . ?
N005 Mo02 C00D 94.8(2) . . ?
N005 Mo02 C00F 139.9(2) . . ?
N005 Mo02 C00H 82.8(2) . . ?
N005 Mo02 C00I 105.6(2) . . ?
N006 Mo02 Ru01 52.23(13) . . ?
N006 Mo02 S003 107.95(15) . . ?
N006 Mo02 S004 79.70(17) . . ?
N006 Mo02 N005 71.9(2) . . ?
N006 Mo02 C00C 104.3(2) . . ?
N006 Mo02 C00D 99.4(2) . . ?
N006 Mo02 C00F 138.2(3) . . ?
N006 Mo02 C00H 126.1(2) . . ?
N006 Mo02 C00I 158.0(2) . . ?
C00C Mo02 Ru01 156.4(2) . . ?
C00C Mo02 S003 143.6(2) . . ?
C00C Mo02 S004 86.85(19) . . ?
C00C Mo02 C00D 36.2(2) . . ?
C00C Mo02 C00F 37.2(2) . . ?
C00C Mo02 C00H 59.5(2) . . ?
C00C Mo02 C00I 60.1(2) . . ?
C00D Mo02 Ru01 138.8(2) . . ?
C00D Mo02 S003 146.6(2) . . ?
C00D Mo02 S004 121.7(2) . . ?
C00D Mo02 C00F 60.2(2) . . ?
C00D Mo02 C00H 35.5(2) . . ?
C00D Mo02 C00I 58.7(2) . . ?
C00F Mo02 Ru01 161.0(2) . . ?
C00F Mo02 S003 106.5(2) . . ?
C00F Mo02 S004 82.01(19) . . ?
C00F Mo02 C00H 58.4(2) . . ?
C00F Mo02 C00I 35.5(2) . . ?
C00H Mo02 Ru01 133.6(2) . . ?
C00H Mo02 S004 140.2(2) . . ?
C00H Mo02 C00I 34.0(2) . . ?
C00I Mo02 Ru01 143.1(2) . . ?
C00I Mo02 S004 112.5(2) . . ?
Mo02 S003 Ru01 67.69(8) . . ?
C00E S003 Ru01 111.1(2) . . ?
C00E S003 Mo02 108.1(2) . . ?
C00K S004 Mo02 105.0(2) . . ?
Ru01 N005 Mo02 76.26(16) . . ?
Ru01 N005 H00A 115.8 . . ?
Ru01 N005 H00B 115.8 . . ?
Mo02 N005 H00A 115.8 . . ?
Mo02 N005 H00B 115.8 . . ?
H00A N005 H00B 112.8 . . ?
Ru01 N006 H00C 115.6 . . ?
Ru01 N006 H00D 115.6 . . ?
Mo02 N006 Ru01 77.39(17) . . ?
Mo02 N006 H00C 115.6 . . ?
Mo02 N006 H00D 115.6 . . ?
H00C N006 H00D 112.6 . . ?
C008 C007 Ru01 71.4(3) . . ?
C008 C007 C00G 125.3(6) . . ?
C00B C007 Ru01 70.8(3) . . ?
C00B C007 C008 107.8(5) . . ?
C00B C007 C00G 126.5(6) . . ?
C00G C007 Ru01 129.1(4) . . ?
C007 C008 Ru01 70.3(3) . . ?
C007 C008 C00J 126.1(5) . . ?
C00A C008 Ru01 70.1(3) . . ?
C00A C008 C007 107.5(5) . . ?
C00A C008 C00J 126.2(5) . . ?
C00J C008 Ru01 128.4(5) . . ?
C00A C009 Ru01 71.5(3) . . ?
C00A C009 C00B 107.9(5) . . ?
C00A C009 C00N 126.1(5) . . ?
C00B C009 Ru01 71.2(3) . . ?
C00B C009 C00N 125.8(5) . . ?
C00N C009 Ru01 127.5(4) . . ?
C008 C00A Ru01 71.8(3) . . ?
C008 C00A C00L 126.1(5) . . ?
C009 C00A Ru01 70.5(3) . . ?
C009 C00A C008 108.5(5) . . ?
C009 C00A C00L 125.4(5) . . ?
C00L C00A Ru01 125.9(4) . . ?
C007 C00B Ru01 71.4(3) . . ?
C007 C00B C009 108.4(5) . . ?
C007 C00B C00O 124.8(6) . . ?
C009 C00B Ru01 70.2(3) . . ?
C009 C00B C00O 126.8(6) . . ?
C00O C00B Ru01 125.9(5) . . ?
C00D C00C Mo02 73.1(3) . . ?
C00D C00C C00F 107.1(5) . . ?
C00D C00C C00R 127.6(6) . . ?
C00F C00C Mo02 73.6(3) . . ?
C00F C00C C00R 124.8(6) . . ?
C00R C00C Mo02 125.4(5) . . ?
C00C C00D Mo02 70.7(3) . . ?
C00C C00D C00H 108.2(5) . . ?
C00C C00D C00W 125.3(6) . . ?
C00H C00D Mo02 75.1(3) . . ?
C00H C00D C00W 126.1(6) . . ?
C00W C00D Mo02 126.0(5) . . ?
C00K C00E S003 119.1(5) . . ?
C00M C00E S003 120.5(5) . . ?
C00M C00E C00K 120.3(6) . . ?
C00C C00F Mo02 69.2(3) . . ?
C00C C00F C00T 127.6(6) . . ?
C00I C00F Mo02 74.7(3) . . ?
C00I C00F C00C 106.8(5) . . ?
C00I C00F C00T 125.0(6) . . ?
C00T C00F Mo02 128.2(5) . . ?
C007 C00G H00E 109.5 . . ?
C007 C00G H00F 109.5 . . ?
C007 C00G H00G 109.5 . . ?
H00E C00G H00F 109.5 . . ?
H00E C00G H00G 109.5 . . ?
H00F C00G H00G 109.5 . . ?
C00D C00H Mo02 69.4(3) . . ?
C00D C00H C00S 125.1(6) . . ?
C00I C00H Mo02 73.8(4) . . ?
C00I C00H C00D 109.6(5) . . ?
C00I C00H C00S 125.1(6) . . ?
C00S C00H Mo02 126.7(5) . . ?
C00F C00I Mo02 69.8(3) . . ?
C00F C00I C00U 124.5(6) . . ?
C00H C00I Mo02 72.2(3) . . ?
C00H C00I C00F 108.2(6) . . ?
C00H C00I C00U 127.3(6) . . ?
C00U C00I Mo02 124.9(5) . . ?
C008 C00J H00H 109.5 . . ?
C008 C00J H00I 109.5 . . ?
C008 C00J H00J 109.5 . . ?
H00H C00J H00I 109.5 . . ?
H00H C00J H00J 109.5 . . ?
H00I C00J H00J 109.5 . . ?
C00E C00K S004 121.3(5) . . ?
C00E C00K C00Q 118.3(6) . . ?
C00Q C00K S004 120.3(6) . . ?
C00A C00L H00K 109.5 . . ?
C00A C00L H00L 109.5 . . ?
C00A C00L H00M 109.5 . . ?
H00K C00L H00L 109.5 . . ?
H00K C00L H00M 109.5 . . ?
H00L C00L H00M 109.5 . . ?
C00E C00M H00N 120.2 . . ?
C00E C00M C00V 119.6(7) . . ?
C00V C00M H00N 120.2 . . ?
C009 C00N H00O 109.5 . . ?
C009 C00N H00P 109.5 . . ?
C009 C00N H00Q 109.5 . . ?
H00O C00N H00P 109.5 . . ?
H00O C00N H00Q 109.5 . . ?
H00P C00N H00Q 109.5 . . ?
C00B C00O H00R 109.5 . . ?
C00B C00O H00S 109.5 . . ?
C00B C00O H00T 109.5 . . ?
H00R C00O H00S 109.5 . . ?
H00R C00O H00T 109.5 . . ?
H00S C00O H00T 109.5 . . ?
C00Q C00P H00U 119.4 . . ?
C00Q C00P C00V 121.3(7) . . ?
C00V C00P H00U 119.4 . . ?
C00K C00Q H00V 119.7 . . ?
C00P C00Q C00K 120.7(8) . . ?
C00P C00Q H00V 119.7 . . ?
C00C C00R H00W 109.5 . . ?
C00C C00R H00X 109.5 . . ?
C00C C00R H00Y 109.5 . . ?
H00W C00R H00X 109.5 . . ?
H00W C00R H00Y 109.5 . . ?
H00X C00R H00Y 109.5 . . ?
C00H C00S H00Z 109.5 . . ?
C00H C00S H 109.5 . . ?
C00H C00S HA 109.5 . . ?
H00Z C00S H 109.5 . . ?
H00Z C00S HA 109.5 . . ?
H C00S HA 109.5 . . ?
C00F C00T H00 109.5 . . ?
C00F C00T HB 109.5 . . ?
C00F C00T HC 109.5 . . ?
H00 C00T HB 109.5 . . ?
H00 C00T HC 109.5 . . ?
HB C00T HC 109.5 . . ?
C00I C00U H0AA 109.5 . . ?
C00I C00U HD 109.5 . . ?
C00I C00U HE 109.5 . . ?
H0AA C00U HD 109.5 . . ?
H0AA C00U HE 109.5 . . ?
HD C00U HE 109.5 . . ?
C00M C00V H1AA 120.1 . . ?
C00P C00V C00M 119.8(7) . . ?
C00P C00V H1AA 120.1 . . ?
C00D C00W H2AA 109.5 . . ?
C00D C00W HF 109.5 . . ?
C00D C00W HG 109.5 . . ?
H2AA C00W HF 109.5 . . ?
H2AA C00W HG 109.5 . . ?
HF C00W HG 109.5 . . ?
C7BA S0 Mo 102.7(9) . . ?
S1 Ru Mo 52.9(4) . . ?
N0 Ru Mo 50.9(5) . . ?
N0 Ru S1 73.9(8) . . ?
N0 Ru C0 159.8(12) . . ?
N0 Ru C1 121.8(11) . . ?
N0 Ru C2 112.3(11) . . ?
N0 Ru C0AA 101.2(10) . . ?
N1 Ru Mo 51.7(5) . . ?
N1 Ru S1 103.2(7) . . ?
N1 Ru N0 71.2(9) . . ?
N1 Ru C0 128.4(12) . . ?
N1 Ru C1 159.4(11) . . ?
N1 Ru C2 98.0(10) . . ?
N1 Ru C0AA 129.6(11) . . ?
N1 Ru C1AA 96.7(10) . . ?
C0 Ru Mo 142.2(11) . . ?
C0 Ru S1 102.6(10) . . ?
C0 Ru C1 38.2(8) . . ?
C0 Ru C2 64.3(9) . . ?
C0 Ru C0AA 63.5(9) . . ?
C1 Ru Mo 148.6(10) . . ?
C1 Ru S1 96.2(9) . . ?
C1 Ru C0AA 37.5(8) . . ?
C2 Ru Mo 147.0(10) . . ?
C2 Ru S1 158.8(10) . . ?
C2 Ru C1 63.0(9) . . ?
C2 Ru C0AA 37.1(8) . . ?
C0AA Ru Mo 151.9(10) . . ?
C0AA Ru S1 123.0(10) . . ?
C1AA Ru Mo 141.4(10) . . ?
C1AA Ru S1 137.8(11) . . ?
C1AA Ru N0 148.3(13) . . ?
C1AA Ru C0 38.6(8) . . ?
C1AA Ru C1 63.8(9) . . ?
C1AA Ru C2 38.7(8) . . ?
C1AA Ru C0AA 63.4(9) . . ?
S0 Mo Ru 84.5(5) . . ?
S1 Mo S0 82.9(4) . . ?
S1 Mo Ru 58.9(5) . . ?
S1 Mo C2AA 139.7(8) . . ?
S1 Mo C3AA 151.6(8) . . ?
S1 Mo C4AA 104.4(8) . . ?
S1 Mo C5AA 117.2(8) . . ?
S1 Mo C6AA 94.8(8) . . ?
N0 Mo S0 137.5(7) . . ?
N0 Mo Ru 53.3(6) . . ?
N0 Mo S1 78.8(7) . . ?
N0 Mo N1 72.8(9) . . ?
N0 Mo C2AA 134.2(9) . . ?
N0 Mo C3AA 98.6(8) . . ?
N0 Mo C4AA 139.8(9) . . ?
N0 Mo C5AA 83.9(8) . . ?
N0 Mo C6AA 105.1(9) . . ?
N1 Mo S0 77.9(7) . . ?
N1 Mo Ru 52.2(6) . . ?
N1 Mo S1 109.4(6) . . ?
N1 Mo C2AA 103.4(9) . . ?
N1 Mo C3AA 96.5(9) . . ?
N1 Mo C4AA 137.6(10) . . ?
N1 Mo C5AA 121.9(9) . . ?
N1 Mo C6AA 154.4(9) . . ?
C2AA Mo S0 81.9(7) . . ?
C2AA Mo Ru 154.3(9) . . ?
C2AA Mo C3AA 35.6(7) . . ?
C2AA Mo C4AA 36.5(7) . . ?
C2AA Mo C5AA 58.9(8) . . ?
C2AA Mo C6AA 59.1(8) . . ?
C3AA Mo S0 114.8(7) . . ?
C3AA Mo Ru 140.5(9) . . ?
C3AA Mo C4AA 59.5(8) . . ?
C3AA Mo C5AA 35.1(7) . . ?
C3AA Mo C6AA 58.2(8) . . ?
C4AA Mo S0 81.9(7) . . ?
C4AA Mo Ru 159.7(9) . . ?
C4AA Mo C5AA 58.6(8) . . ?
C4AA Mo C6AA 35.2(7) . . ?
C5AA Mo S0 138.3(8) . . ?
C5AA Mo Ru 137.2(8) . . ?
C5AA Mo C6AA 34.4(7) . . ?
C6AA Mo S0 114.4(8) . . ?
C6AA Mo Ru 146.6(9) . . ?
Mo S1 Ru 68.2(4) . . ?
C7AA S1 Ru 109.9(14) . . ?
C7AA S1 Mo 111.2(10) . . ?
Ru N0 H0A 115.9 . . ?
Ru N0 H0B 115.9 . . ?
Mo N0 Ru 75.8(7) . . ?
Mo N0 H0A 115.9 . . ?
Mo N0 H0B 115.9 . . ?
H0A N0 H0B 112.9 . . ?
Ru N1 H1A 115.8 . . ?
Ru N1 H1B 115.8 . . ?
Mo N1 Ru 76.1(7) . . ?
Mo N1 H1A 115.8 . . ?
Mo N1 H1B 115.8 . . ?
H1A N1 H1B 112.8 . . ?
C1 C0 Ru 72.2(11) . . ?
C1 C0 C8AA 124(2) . . ?
C1AA C0 Ru 69.6(11) . . ?
C1AA C0 C1 107.1(18) . . ?
C1AA C0 C8AA 128(2) . . ?
C8AA C0 Ru 134(3) . . ?
C0 C1 Ru 69.7(11) . . ?
C0 C1 C9AA 127(2) . . ?
C0AA C1 Ru 71.6(11) . . ?
C0AA C1 C0 108.0(18) . . ?
C0AA C1 C9AA 124(2) . . ?
C9AA C1 Ru 135(2) . . ?
C0AA C2 Ru 72.9(12) . . ?
C0AA C2 C1AA 108.1(17) . . ?
C0AA C2 C0BA 126(2) . . ?
C1AA C2 Ru 69.4(11) . . ?
C1AA C2 C0BA 126(2) . . ?
C0BA C2 Ru 126(2) . . ?
C1 C0AA Ru 70.9(12) . . ?
C1 C0AA C1BA 127(2) . . ?
C2 C0AA Ru 70.0(11) . . ?
C2 C0AA C1 108.7(18) . . ?
C2 C0AA C1BA 125(2) . . ?
C1BA C0AA Ru 125(2) . . ?
C0 C1AA Ru 71.8(12) . . ?
C0 C1AA C2 108.0(18) . . ?
C0 C1AA C2BA 122(2) . . ?
C2 C1AA Ru 71.9(11) . . ?
C2 C1AA C2BA 128(2) . . ?
C2BA C1AA Ru 134(3) . . ?
C3AA C2AA Mo 72.8(11) . . ?
C3AA C2AA C4AA 107.5(17) . . ?
C3AA C2AA C3BA 129(2) . . ?
C4AA C2AA Mo 73.0(11) . . ?
C4AA C2AA C3BA 123(2) . . ?
C3BA C2AA Mo 126(2) . . ?
C2AA C3AA Mo 71.6(11) . . ?
C2AA C3AA C00X 119(2) . . ?
C5AA C3AA Mo 73.3(11) . . ?
C5AA C3AA C2AA 108.1(18) . . ?
C5AA C3AA C00X 132(2) . . ?
C00X C3AA Mo 130(2) . . ?
C2AA C4AA Mo 70.5(11) . . ?
C2AA C4AA C4BA 132(3) . . ?
C6AA C4AA Mo 73.2(11) . . ?
C6AA C4AA C2AA 106.2(17) . . ?
C6AA C4AA C4BA 122(3) . . ?
C4BA C4AA Mo 123(2) . . ?
C3AA C5AA Mo 71.6(11) . . ?
C3AA C5AA C5BA 121(2) . . ?
C6AA C5AA Mo 73.5(11) . . ?
C6AA C5AA C3AA 109.0(18) . . ?
C6AA C5AA C5BA 128(2) . . ?
C5BA C5AA Mo 131(2) . . ?
C4AA C6AA Mo 71.6(11) . . ?
C4AA C6AA C6BA 128(2) . . ?
C5AA C6AA Mo 72.1(11) . . ?
C5AA C6AA C4AA 109.1(18) . . ?
C5AA C6AA C6BA 123(2) . . ?
C6BA C6AA Mo 124(2) . . ?
C7BA C7AA S1 116.4(16) . . ?
C8BA C7AA S1 125.3(18) . . ?
C8BA C7AA C7BA 118.1(18) . . ?
C0 C8AA H8AA 109.5 . . ?
C0 C8AA H8AB 109.5 . . ?
C0 C8AA H8AC 109.5 . . ?
H8AA C8AA H8AB 109.5 . . ?
H8AA C8AA H8AC 109.5 . . ?
H8AB C8AA H8AC 109.5 . . ?
C1 C9AA H9AA 109.5 . . ?
C1 C9AA H9AB 109.5 . . ?
C1 C9AA H9AC 109.5 . . ?
H9AA C9AA H9AB 109.5 . . ?
H9AA C9AA H9AC 109.5 . . ?
H9AB C9AA H9AC 109.5 . . ?
C2 C0BA H0BA 109.5 . . ?
C2 C0BA H0BB 109.5 . . ?
C2 C0BA H0BC 109.5 . . ?
H0BA C0BA H0BB 109.5 . . ?
H0BA C0BA H0BC 109.5 . . ?
H0BB C0BA H0BC 109.5 . . ?
C0AA C1BA H1BA 109.5 . . ?
C0AA C1BA H1BB 109.5 . . ?
C0AA C1BA H1BC 109.5 . . ?
H1BA C1BA H1BB 109.5 . . ?
H1BA C1BA H1BC 109.5 . . ?
H1BB C1BA H1BC 109.5 . . ?
C1AA C2BA H2BA 109.5 . . ?
C1AA C2BA H2BB 109.5 . . ?
C1AA C2BA H2BC 109.5 . . ?
H2BA C2BA H2BB 109.5 . . ?
H2BA C2BA H2BC 109.5 . . ?
H2BB C2BA H2BC 109.5 . . ?
C2AA C3BA H3BA 109.5 . . ?
C2AA C3BA H3BB 109.5 . . ?
C2AA C3BA H3BC 109.5 . . ?
H3BA C3BA H3BB 109.5 . . ?
H3BA C3BA H3BC 109.5 . . ?
H3BB C3BA H3BC 109.5 . . ?
C3AA C00X H3AA 109.5 . . ?
C3AA C00X HH 109.5 . . ?
C3AA C00X HI 109.5 . . ?
H3AA C00X HH 109.5 . . ?
H3AA C00X HI 109.5 . . ?
HH C00X HI 109.5 . . ?
C4AA C4BA H4BA 109.5 . . ?
C4AA C4BA H4BB 109.5 . . ?
C4AA C4BA H4BC 109.5 . . ?
H4BA C4BA H4BB 109.5 . . ?
H4BA C4BA H4BC 109.5 . . ?
H4BB C4BA H4BC 109.5 . . ?
C5AA C5BA H5BA 109.5 . . ?
C5AA C5BA H5BB 109.5 . . ?
C5AA C5BA H5BC 109.5 . . ?
H5BA C5BA H5BB 109.5 . . ?
H5BA C5BA H5BC 109.5 . . ?
H5BB C5BA H5BC 109.5 . . ?
C6AA C6BA H6BA 109.5 . . ?
C6AA C6BA H6BB 109.5 . . ?
C6AA C6BA H6BC 109.5 . . ?
H6BA C6BA H6BB 109.5 . . ?
H6BA C6BA H6BC 109.5 . . ?
H6BB C6BA H6BC 109.5 . . ?
C7AA C7BA S0 123.6(17) . . ?
C7AA C7BA C9BA 120.8(19) . . ?
C9BA C7BA S0 114.0(19) . . ?
C7AA C8BA H8BA 120.3 . . ?
C7AA C8BA C0CA 119(2) . . ?
C0CA C8BA H8BA 120.3 . . ?
C7BA C9BA H9BA 120.2 . . ?
C1CA C9BA C7BA 120(2) . . ?
C1CA C9BA H9BA 120.2 . . ?
C8BA C0CA H0CA 119.6 . . ?
C1CA C0CA C8BA 121(2) . . ?
C1CA C0CA H0CA 119.6 . . ?
C9BA C1CA C0CA 121(2) . . ?
C9BA C1CA H1CA 119.7 . . ?
C0CA C1CA H1CA 119.7 . . ?

loop_
_geom_bond_atom_site_label_1
_geom_bond_atom_site_label_2
_geom_bond_distance
_geom_bond_site_symmetry_2
_geom_bond_publ_flag
Ru01 Mo02 2.649(2) . ?
Ru01 S003 2.4074(18) . ?
Ru01 N005 2.129(4) . ?
Ru01 N006 2.146(4) . ?
Ru01 C007 2.190(5) . ?
Ru01 C008 2.205(5) . ?
Ru01 C009 2.169(5) . ?
Ru01 C00A 2.183(5) . ?
Ru01 C00B 2.182(6) . ?
Mo02 S003 2.349(3) . ?
Mo02 S004 2.445(3) . ?
Mo02 N005 2.161(5) . ?
Mo02 N006 2.091(5) . ?
Mo02 C00C 2.250(6) . ?
Mo02 C00D 2.281(6) . ?
Mo02 C00F 2.310(6) . ?
Mo02 C00H 2.354(6) . ?
Mo02 C00I 2.374(6) . ?
S003 C00E 1.763(6) . ?
S004 C00K 1.752(7) . ?
N005 H00A 0.8900 . ?
N005 H00B 0.8900 . ?
N006 H00C 0.8900 . ?
N006 H00D 0.8900 . ?
C007 C008 1.444(8) . ?
C007 C00B 1.414(8) . ?
C007 C00G 1.511(8) . ?
C008 C00A 1.429(7) . ?
C008 C00J 1.506(8) . ?
C009 C00A 1.416(7) . ?
C009 C00B 1.437(8) . ?
C009 C00N 1.499(8) . ?
C00A C00L 1.513(8) . ?
C00B C00O 1.493(8) . ?
C00C C00D 1.408(8) . ?
C00C C00F 1.456(8) . ?
C00C C00R 1.511(8) . ?
C00D C00H 1.413(8) . ?
C00D C00W 1.507(8) . ?
C00E C00K 1.398(8) . ?
C00E C00M 1.386(8) . ?
C00F C00I 1.429(9) . ?
C00F C00T 1.501(9) . ?
C00G H00E 0.9600 . ?
C00G H00F 0.9600 . ?
C00G H00G 0.9600 . ?
C00H C00I 1.381(8) . ?
C00H C00S 1.501(8) . ?
C00I C00U 1.505(9) . ?
C00J H00H 0.9600 . ?
C00J H00I 0.9600 . ?
C00J H00J 0.9600 . ?
C00K C00Q 1.406(8) . ?
C00L H00K 0.9600 . ?
C00L H00L 0.9600 . ?
C00L H00M 0.9600 . ?
C00M H00N 0.9300 . ?
C00M C00V 1.398(9) . ?
C00N H00O 0.9600 . ?
C00N H00P 0.9600 . ?
C00N H00Q 0.9600 . ?
C00O H00R 0.9600 . ?
C00O H00S 0.9600 . ?
C00O H00T 0.9600 . ?
C00P H00U 0.9300 . ?
C00P C00Q 1.356(11) . ?
C00P C00V 1.366(12) . ?
C00Q H00V 0.9300 . ?
C00R H00W 0.9600 . ?
C00R H00X 0.9600 . ?
C00R H00Y 0.9600 . ?
C00S H00Z 0.9600 . ?
C00S H 0.9600 . ?
C00S HA 0.9600 . ?
C00T H00 0.9600 . ?
C00T HB 0.9600 . ?
C00T HC 0.9600 . ?
C00U H0AA 0.9600 . ?
C00U HD 0.9600 . ?
C00U HE 0.9600 . ?
C00V H1AA 0.9300 . ?
C00W H2AA 0.9600 . ?
C00W HF 0.9600 . ?
C00W HG 0.9600 . ?
S0 Mo 2.513(12) . ?
S0 C7BA 1.736(18) . ?
Ru Mo 2.617(13) . ?
Ru S1 2.412(17) . ?
Ru N0 2.16(2) . ?
Ru N1 2.13(2) . ?
Ru C0 2.17(2) . ?
Ru C1 2.21(2) . ?
Ru C2 2.18(2) . ?
Ru C0AA 2.22(2) . ?
Ru C1AA 2.14(2) . ?
Mo S1 2.247(12) . ?
Mo N0 2.095(19) . ?
Mo N1 2.116(18) . ?
Mo C2AA 2.30(2) . ?
Mo C3AA 2.32(2) . ?
Mo C4AA 2.34(2) . ?
Mo C5AA 2.34(2) . ?
Mo C6AA 2.36(2) . ?
S1 C7AA 1.774(17) . ?
N0 H0A 0.8900 . ?
N0 H0B 0.8900 . ?
N1 H1A 0.8900 . ?
N1 H1B 0.8900 . ?
C0 C1 1.43(3) . ?
C0 C1AA 1.43(3) . ?
C0 C8AA 1.52(2) . ?
C1 C0AA 1.42(3) . ?
C1 C9AA 1.51(2) . ?
C2 C0AA 1.40(3) . ?
C2 C1AA 1.43(3) . ?
C2 C0BA 1.50(2) . ?
C0AA C1BA 1.52(2) . ?
C1AA C2BA 1.48(2) . ?
C2AA C3AA 1.41(3) . ?
C2AA C4AA 1.45(3) . ?
C2AA C3BA 1.50(2) . ?
C3AA C5AA 1.41(3) . ?
C3AA C00X 1.50(2) . ?
C4AA C6AA 1.42(3) . ?
C4AA C4BA 1.50(2) . ?
C5AA C6AA 1.39(3) . ?
C5AA C5BA 1.51(2) . ?
C6AA C6BA 1.51(2) . ?
C7AA C7BA 1.398(19) . ?
C7AA C8BA 1.385(19) . ?
C8AA H8AA 0.9600 . ?
C8AA H8AB 0.9600 . ?
C8AA H8AC 0.9600 . ?
C9AA H9AA 0.9600 . ?
C9AA H9AB 0.9600 . ?
C9AA H9AC 0.9600 . ?
C0BA H0BA 0.9600 . ?
C0BA H0BB 0.9600 . ?
C0BA H0BC 0.9600 . ?
C1BA H1BA 0.9600 . ?
C1BA H1BB 0.9600 . ?
C1BA H1BC 0.9600 . ?
C2BA H2BA 0.9600 . ?
C2BA H2BB 0.9600 . ?
C2BA H2BC 0.9600 . ?
C3BA H3BA 0.9600 . ?
C3BA H3BB 0.9600 . ?
C3BA H3BC 0.9600 . ?
C00X H3AA 0.9600 . ?
C00X HH 0.9600 . ?
C00X HI 0.9600 . ?
C4BA H4BA 0.9600 . ?
C4BA H4BB 0.9600 . ?
C4BA H4BC 0.9600 . ?
C5BA H5BA 0.9600 . ?
C5BA H5BB 0.9600 . ?
C5BA H5BC 0.9600 . ?
C6BA H6BA 0.9600 . ?
C6BA H6BB 0.9600 . ?
C6BA H6BC 0.9600 . ?
C7BA C9BA 1.40(2) . ?
C8BA H8BA 0.9300 . ?
C8BA C0CA 1.42(2) . ?
C9BA H9BA 0.9300 . ?
C9BA C1CA 1.35(2) . ?
C0CA H0CA 0.9300 . ?
C0CA C1CA 1.36(2) . ?
C1CA H1CA 0.9300 . ?

loop_
_geom_torsion_atom_site_label_1
_geom_torsion_atom_site_label_2
_geom_torsion_atom_site_label_3
_geom_torsion_atom_site_label_4
_geom_torsion
_geom_torsion_site_symmetry_1
_geom_torsion_site_symmetry_2
_geom_torsion_site_symmetry_3
_geom_torsion_site_symmetry_4
_geom_torsion_publ_flag
Ru01 S003 C00E C00K 57.7(5) . . . . ?
Ru01 S003 C00E C00M -122.8(5) . . . . ?
Ru01 C007 C008 C00A 60.6(4) . . . . ?
Ru01 C007 C008 C00J -123.7(6) . . . . ?
Ru01 C007 C00B C009 -60.8(4) . . . . ?
Ru01 C007 C00B C00O 121.3(6) . . . . ?
Ru01 C008 C00A C009 61.3(4) . . . . ?
Ru01 C008 C00A C00L -121.7(6) . . . . ?
Ru01 C009 C00A C008 -62.2(4) . . . . ?
Ru01 C009 C00A C00L 120.8(6) . . . . ?
Ru01 C009 C00B C007 61.6(4) . . . . ?
Ru01 C009 C00B C00O -120.5(6) . . . . ?
Mo02 S003 C00E C00K -14.7(6) . . . . ?
Mo02 S003 C00E C00M 164.8(5) . . . . ?
Mo02 S004 C00K C00E 13.1(6) . . . . ?
Mo02 S004 C00K C00Q -166.2(5) . . . . ?
Mo02 C00C C00D C00H 66.3(4) . . . . ?
Mo02 C00C C00D C00W -121.0(6) . . . . ?
Mo02 C00C C00F C00I -65.8(4) . . . . ?
Mo02 C00C C00F C00T 122.8(7) . . . . ?
Mo02 C00D C00H C00I 63.3(4) . . . . ?
Mo02 C00D C00H C00S -121.1(6) . . . . ?
Mo02 C00F C00I C00H -62.4(4) . . . . ?
Mo02 C00F C00I C00U 119.2(6) . . . . ?
Mo02 C00H C00I C00F 60.8(4) . . . . ?
Mo02 C00H C00I C00U -120.8(7) . . . . ?
S003 C00E C00K S004 0.5(8) . . . . ?
S003 C00E C00K C00Q 179.9(5) . . . . ?
S003 C00E C00M C00V -179.7(5) . . . . ?
S004 C00K C00Q C00P 179.5(6) . . . . ?
C007 C008 C00A Ru01 -60.6(4) . . . . ?
C007 C008 C00A C009 0.7(6) . . . . ?
C007 C008 C00A C00L 177.7(6) . . . . ?
C008 C007 C00B Ru01 62.2(4) . . . . ?
C008 C007 C00B C009 1.4(6) . . . . ?
C008 C007 C00B C00O -176.6(6) . . . . ?
C00A C009 C00B Ru01 -62.5(4) . . . . ?
C00A C009 C00B C007 -0.9(6) . . . . ?
C00A C009 C00B C00O 176.9(6) . . . . ?
C00B C007 C008 Ru01 -61.8(4) . . . . ?
C00B C007 C008 C00A -1.3(6) . . . . ?
C00B C007 C008 C00J 174.5(6) . . . . ?
C00B C009 C00A Ru01 62.3(4) . . . . ?
C00B C009 C00A C008 0.1(6) . . . . ?
C00B C009 C00A C00L -176.9(6) . . . . ?
C00C C00D C00H Mo02 -63.4(4) . . . . ?
C00C C00D C00H C00I -0.2(7) . . . . ?
C00C C00D C00H C00S 175.4(6) . . . . ?
C00C C00F C00I Mo02 62.1(4) . . . . ?
C00C C00F C00I C00H -0.3(7) . . . . ?
C00C C00F C00I C00U -178.7(6) . . . . ?
C00D C00C C00F Mo02 66.0(4) . . . . ?
C00D C00C C00F C00I 0.2(6) . . . . ?
C00D C00C C00F C00T -171.3(7) . . . . ?
C00D C00H C00I Mo02 -60.6(4) . . . . ?
C00D C00H C00I C00F 0.3(7) . . . . ?
C00D C00H C00I C00U 178.7(6) . . . . ?
C00E C00K C00Q C00P 0.2(10) . . . . ?
C00E C00M C00V C00P -0.4(10) . . . . ?
C00F C00C C00D Mo02 -66.3(4) . . . . ?
C00F C00C C00D C00H 0.0(6) . . . . ?
C00F C00C C00D C00W 172.7(6) . . . . ?
C00G C007 C008 Ru01 125.2(6) . . . . ?
C00G C007 C008 C00A -174.3(6) . . . . ?
C00G C007 C008 C00J 1.5(10) . . . . ?
C00G C007 C00B Ru01 -125.0(6) . . . . ?
C00G C007 C00B C009 174.2(6) . . . . ?
C00G C007 C00B C00O -3.7(10) . . . . ?
C00J C008 C00A Ru01 123.6(7) . . . . ?
C00J C008 C00A C009 -175.0(6) . . . . ?
C00J C008 C00A C00L 2.0(10) . . . . ?
C00K C00E C00M C00V -0.2(10) . . . . ?
C00M C00E C00K S004 -179.0(5) . . . . ?
C00M C00E C00K C00Q 0.3(9) . . . . ?
C00N C009 C00A Ru01 -123.5(6) . . . . ?
C00N C009 C00A C008 174.3(6) . . . . ?
C00N C009 C00A C00L -2.7(9) . . . . ?
C00N C009 C00B Ru01 123.2(6) . . . . ?
C00N C009 C00B C007 -175.2(6) . . . . ?
C00N C009 C00B C00O 2.7(10) . . . . ?
C00Q C00P C00V C00M 0.9(11) . . . . ?
C00R C00C C00D Mo02 122.0(7) . . . . ?
C00R C00C C00D C00H -171.7(6) . . . . ?
C00R C00C C00D C00W 1.0(10) . . . . ?
C00R C00C C00F Mo02 -122.0(6) . . . . ?
C00R C00C C00F C00I 172.2(6) . . . . ?
C00R C00C C00F C00T 0.7(10) . . . . ?
C00S C00H C00I Mo02 123.8(7) . . . . ?
C00S C00H C00I C00F -175.3(6) . . . . ?
C00S C00H C00I C00U 3.1(11) . . . . ?
C00T C00F C00I Mo02 -126.2(7) . . . . ?
C00T C00F C00I C00H 171.5(6) . . . . ?
C00T C00F C00I C00U -7.0(10) . . . . ?
C00V C00P C00Q C00K -0.8(11) . . . . ?
C00W C00D C00H Mo02 123.9(6) . . . . ?
C00W C00D C00H C00I -172.8(6) . . . . ?
C00W C00D C00H C00S 2.8(10) . . . . ?
S0 C7BA C9BA C1CA 175(4) . . . . ?
Ru S1 C7AA C7BA 56(4) . . . . ?
Ru S1 C7AA C8BA -129(4) . . . . ?
Ru C0 C1 C0AA 61.6(16) . . . . ?
Ru C0 C1 C9AA -132(3) . . . . ?
Ru C0 C1AA C2 -63.2(16) . . . . ?
Ru C0 C1AA C2BA 131(3) . . . . ?
Ru C1 C0AA C2 60.0(16) . . . . ?
Ru C1 C0AA C1BA -120(3) . . . . ?
Ru C2 C0AA C1 -60.6(16) . . . . ?
Ru C2 C0AA C1BA 119(3) . . . . ?
Ru C2 C1AA C0 63.1(16) . . . . ?
Ru C2 C1AA C2BA -132(3) . . . . ?
Mo S0 C7BA C7AA 7(5) . . . . ?
Mo S0 C7BA C9BA -159(4) . . . . ?
Mo S1 C7AA C7BA -17(4) . . . . ?
Mo S1 C7AA C8BA 158(4) . . . . ?
Mo C2AA C3AA C5AA 64.7(15) . . . . ?
Mo C2AA C3AA C00X -126(3) . . . . ?
Mo C2AA C4AA C6AA -65.0(15) . . . . ?
Mo C2AA C4AA C4BA 118(3) . . . . ?
Mo C3AA C5AA C6AA 64.4(15) . . . . ?
Mo C3AA C5AA C5BA -127(3) . . . . ?
Mo C4AA C6AA C5AA -62.7(16) . . . . ?
Mo C4AA C6AA C6BA 120(3) . . . . ?
Mo C5AA C6AA C4AA 62.4(16) . . . . ?
Mo C5AA C6AA C6BA -120(3) . . . . ?
S1 C7AA C7BA S0 6(6) . . . . ?
S1 C7AA C7BA C9BA 171(4) . . . . ?
S1 C7AA C8BA C0CA -174(3) . . . . ?
C0 C1 C0AA Ru -60.4(16) . . . . ?
C0 C1 C0AA C2 0(3) . . . . ?
C0 C1 C0AA C1BA 180(3) . . . . ?
C1 C0 C1AA Ru 62.9(16) . . . . ?
C1 C0 C1AA C2 0(3) . . . . ?
C1 C0 C1AA C2BA -166(3) . . . . ?
C0AA C2 C1AA Ru -63.0(16) . . . . ?
C0AA C2 C1AA C0 0(3) . . . . ?
C0AA C2 C1AA C2BA 165(3) . . . . ?
C1AA C0 C1 Ru -61.2(16) . . . . ?
C1AA C0 C1 C0AA 0(3) . . . . ?
C1AA C0 C1 C9AA 167(3) . . . . ?
C1AA C2 C0AA Ru 60.8(16) . . . . ?
C1AA C2 C0AA C1 0(3) . . . . ?
C1AA C2 C0AA C1BA -180(3) . . . . ?
C2AA C3AA C5AA Mo -63.6(15) . . . . ?
C2AA C3AA C5AA C6AA 1(2) . . . . ?
C2AA C3AA C5AA C5BA 169(3) . . . . ?
C2AA C4AA C6AA Mo 63.2(15) . . . . ?
C2AA C4AA C6AA C5AA 0(2) . . . . ?
C2AA C4AA C6AA C6BA -177(3) . . . . ?
C3AA C2AA C4AA Mo 65.2(15) . . . . ?
C3AA C2AA C4AA C6AA 0(2) . . . . ?
C3AA C2AA C4AA C4BA -177(3) . . . . ?
C3AA C5AA C6AA Mo -63.2(15) . . . . ?
C3AA C5AA C6AA C4AA -1(3) . . . . ?
C3AA C5AA C6AA C6BA 177(3) . . . . ?
C4AA C2AA C3AA Mo -65.3(15) . . . . ?
C4AA C2AA C3AA C5AA -1(2) . . . . ?
C4AA C2AA C3AA C00X 168(3) . . . . ?
C7AA C7BA C9BA C1CA 9(8) . . . . ?
C7AA C8BA C0CA C1CA -1(7) . . . . ?
C8AA C0 C1 Ru 132(3) . . . . ?
C8AA C0 C1 C0AA -166(3) . . . . ?
C8AA C0 C1 C9AA 0(5) . . . . ?
C8AA C0 C1AA Ru -131(3) . . . . ?
C8AA C0 C1AA C2 166(3) . . . . ?
C8AA C0 C1AA C2BA 0(5) . . . . ?
C9AA C1 C0AA Ru 133(3) . . . . ?
C9AA C1 C0AA C2 -167(3) . . . . ?
C9AA C1 C0AA C1BA 12(4) . . . . ?
C0BA C2 C0AA Ru -122(3) . . . . ?
C0BA C2 C0AA C1 177(3) . . . . ?
C0BA C2 C0AA C1BA -2(4) . . . . ?
C0BA C2 C1AA Ru 120(3) . . . . ?
C0BA C2 C1AA C0 -177(3) . . . . ?
C0BA C2 C1AA C2BA -13(5) . . . . ?
C3BA C2AA C3AA Mo 123(3) . . . . ?
C3BA C2AA C3AA C5AA -173(3) . . . . ?
C3BA C2AA C3AA C00X -4(5) . . . . ?
C3BA C2AA C4AA Mo -122(3) . . . . ?
C3BA C2AA C4AA C6AA 173(3) . . . . ?
C3BA C2AA C4AA C4BA -4(5) . . . . ?
C00X C3AA C5AA Mo 129(3) . . . . ?
C00X C3AA C5AA C6AA -166(3) . . . . ?
C00X C3AA C5AA C5BA 2(5) . . . . ?
C4BA C4AA C6AA Mo -119(3) . . . . ?
C4BA C4AA C6AA C5AA 178(3) . . . . ?
C4BA C4AA C6AA C6BA 0(5) . . . . ?
C5BA C5AA C6AA Mo 129(3) . . . . ?
C5BA C5AA C6AA C4AA -168(3) . . . . ?
C5BA C5AA C6AA C6BA 10(4) . . . . ?
C7BA C7AA C8BA C0CA 1(6) . . . . ?
C7BA C9BA C1CA C0CA -8(8) . . . . ?
C8BA C7AA C7BA S0 -170(4) . . . . ?
C8BA C7AA C7BA C9BA -5(7) . . . . ?
C8BA C0CA C1CA C9BA 5(8) . . . . ?
